data_4071606
loop_
_publ_author_name
'Arii, Hidekazu'
'Nanjo, Masato'
'Mochida, Kunio'

_publ_section_title
;
 Characterization of Mononuclear and Dinuclear Germylplatinum Complexes
 and Ge&#x2212;Ge Bond Formation at the Platinum Center
;
_journal_issue 16
_journal_name_full Organometallics
_journal_page_first 4147
_journal_paper_doi 10.1021/om800267k
_journal_volume 27
_journal_year 2008
_chemical_formula_sum 'C79 H79 Ge2 P3 Pt2'
_chemical_formula_weight 1656.69
_chemical_name_systematic
; 
 ? 
;
_space_group_IT_number 2
_symmetry_cell_setting triclinic
_symmetry_space_group_name_Hall '-P 1'
_symmetry_space_group_name_H-M 'P -1'
_atom_sites_solution_hydrogens geom
_atom_sites_solution_primary direct
_atom_sites_solution_secondary difmap
_audit_creation_method SHELXL-97
_cell_angle_alpha 90.904(3)
_cell_angle_beta 76.472(3)
_cell_angle_gamma 61.528(3)
_cell_formula_units_Z 2
_cell_length_a 13.5140(9)
_cell_length_b 13.6660(9)
_cell_length_c 22.4210(11)
_cell_measurement_reflns_used 33660
_cell_measurement_temperature 120
_cell_measurement_theta_max 27.95
_cell_measurement_theta_min 2.08
_cell_volume 3499.5(4)
_computing_cell_refinement 'HKL Scalepack'
_computing_data_collection 'DIP Image plate'
_computing_molecular_graphics 'Ortep (Johnson, 1976)'
_computing_structure_refinement 'SHELXL-97 (Sheldrick, 1997)'
_computing_structure_solution 'SHELXS-97 (Sheldrick, 1990)'
_diffrn_ambient_temperature 120
_diffrn_measured_fraction_theta_full 0.924
_diffrn_measured_fraction_theta_max 0.924
_diffrn_measurement_device_type KappaCCD
_diffrn_measurement_method IP
_diffrn_radiation_monochromator graphite
_diffrn_radiation_source 'fine-focus sealed tube'
_diffrn_radiation_type MoK\a
_diffrn_radiation_wavelength 0.71073
_diffrn_reflns_av_R_equivalents 0.049
_diffrn_reflns_av_sigmaI/netI 0.0547
_diffrn_reflns_limit_h_max 17
_diffrn_reflns_limit_h_min 0
_diffrn_reflns_limit_k_max 18
_diffrn_reflns_limit_k_min -15
_diffrn_reflns_limit_l_max 29
_diffrn_reflns_limit_l_min -28
_diffrn_reflns_number 33660
_diffrn_reflns_theta_full 27.95
_diffrn_reflns_theta_max 27.95
_diffrn_reflns_theta_min 2.08
_exptl_absorpt_coefficient_mu 4.946
_exptl_absorpt_correction_type none
_exptl_crystal_colour orange
_exptl_crystal_density_diffrn 1.572
_exptl_crystal_density_meas ?
_exptl_crystal_density_method 'not measured'
_exptl_crystal_description prism
_exptl_crystal_F_000 1636
_exptl_crystal_size_max 0.20
_exptl_crystal_size_mid 0.20
_exptl_crystal_size_min 0.15
_refine_diff_density_max 3.412
_refine_diff_density_min -3.380
_refine_diff_density_rms 0.214
_refine_ls_extinction_method none
_refine_ls_goodness_of_fit_ref 1.022
_refine_ls_hydrogen_treatment mixed
_refine_ls_matrix_type full
_refine_ls_number_parameters 787
_refine_ls_number_reflns 15526
_refine_ls_number_restraints 0
_refine_ls_restrained_S_all 1.022
_refine_ls_R_factor_all 0.0761
_refine_ls_R_factor_gt 0.0550
_refine_ls_shift/su_max 0.001
_refine_ls_shift/su_mean 0.000
_refine_ls_structure_factor_coef Fsqd
_refine_ls_weighting_details 'calc w=1/[\s^2^(Fo^2^)+(0.0850P)^2^+19.0000P] where P=(Fo^2^+2Fc^2^)/3'
_refine_ls_weighting_scheme calc
_refine_ls_wR_factor_gt 0.1383
_refine_ls_wR_factor_ref 0.1531
_reflns_number_gt 11964
_reflns_number_total 15526
_reflns_threshold_expression >2sigma(I)
_cod_data_source_file om800267k-file001.cif
_cod_data_source_block Complex_2
_cod_depositor_comments
;
The following automatic conversions were performed:

'_symmetry_cell_setting' value 'Triclinic' changed to 'triclinic'
according to /home/saulius/struct/CIF-dictionaries/cif_core.dic
dictionary named 'cif_core.dic' version 2.4.1 from 2010-06-29.

Automatic conversion script
Id: cif_fix_values 1715 2011-07-08 13:25:40Z adriana 

The following automatic conversions were performed:

'_exptl_crystal_density_meas' value 'not measured' was changed to '?'
- the value is perceived as not measured.

Automatic conversion script
Id: cif_fix_values 3008 2015-01-20 13:52:24Z robertas 
;
_cod_original_sg_symbol_H-M 'P -1          '
_cod_database_code 4071606

loop_
_symmetry_equiv_pos_as_xyz
'x, y, z'
'-x, -y, -z'

loop_
_atom_site_label
_atom_site_type_symbol
_atom_site_fract_x
_atom_site_fract_y
_atom_site_fract_z
_atom_site_U_iso_or_equiv
_atom_site_adp_type
_atom_site_occupancy
_atom_site_symmetry_multiplicity
_atom_site_calc_flag
_atom_site_refinement_flags
Pt1 Pt 0.77669(2) 0.18379(2) 0.229081(12) 0.02074(8) Uani 1 1 d .
H1A H 0.756(7) 0.259(7) 0.300(4) 0.025 Uiso 1 1 d .
Pt2 Pt 0.94287(2) -0.03936(2) 0.236369(13) 0.02456(8) Uani 1 1 d .
H2A H 0.953(8) -0.096(7) 0.168(4) 0.029 Uiso 1 1 d .
Ge1 Ge 0.85547(7) 0.11284(7) 0.32088(4) 0.02545(17) Uani 1 1 d .
H1B H 0.934(8) 0.142(7) 0.337(4) 0.031 Uiso 1 1 d .
Ge2 Ge 0.86144(6) 0.02518(6) 0.14748(4) 0.02232(16) Uani 1 1 d .
H2B H 0.952(7) 0.010(7) 0.093(4) 0.027 Uiso 1 1 d .
P1 P 0.87354(17) 0.27032(16) 0.17365(9) 0.0234(4) Uani 1 1 d .
P2 P 0.57717(16) 0.26141(16) 0.24678(9) 0.0243(4) Uani 1 1 d .
P3 P 1.09002(17) -0.17380(17) 0.26781(10) 0.0271(4) Uani 1 1 d .
C11 C 1.0324(7) 0.2126(6) 0.1612(3) 0.0252(15) Uani 1 1 d .
C12 C 1.1029(7) 0.1025(7) 0.1718(4) 0.0308(17) Uani 1 1 d .
H12 H 1.0680 0.0566 0.1846 0.037 Uiso 1 1 d R
C13 C 1.2220(7) 0.0613(7) 0.1627(4) 0.0361(19) Uani 1 1 d .
H13 H 1.2701 -0.0145 0.1690 0.043 Uiso 1 1 d R
C14 C 1.2721(7) 0.1289(7) 0.1453(4) 0.0360(19) Uani 1 1 d .
H14 H 1.3542 0.1001 0.1402 0.043 Uiso 1 1 d R
C15 C 1.2026(8) 0.2367(8) 0.1361(5) 0.039(2) Uani 1 1 d .
H15 H 1.2380 0.2821 0.1233 0.047 Uiso 1 1 d R
C16 C 1.0829(8) 0.2805(8) 0.1441(4) 0.039(2) Uani 1 1 d .
H16 H 1.0346 0.3563 0.1379 0.047 Uiso 1 1 d R
C17 C 0.8573(7) 0.2905(6) 0.0958(4) 0.0247(15) Uani 1 1 d .
C18 C 0.9495(7) 0.2457(6) 0.0424(4) 0.0311(17) Uani 1 1 d .
H18 H 1.0284 0.2041 0.0454 0.037 Uiso 1 1 d R
C19 C 0.9282(8) 0.2607(7) -0.0161(4) 0.039(2) Uani 1 1 d .
H19 H 0.9925 0.2281 -0.0530 0.047 Uiso 1 1 d R
C20 C 0.8154(8) 0.3225(7) -0.0208(4) 0.0353(19) Uani 1 1 d .
H20 H 0.8015 0.3334 -0.0609 0.042 Uiso 1 1 d R
C21 C 0.7235(8) 0.3673(7) 0.0313(4) 0.0360(19) Uani 1 1 d .
H21 H 0.6448 0.4099 0.0280 0.043 Uiso 1 1 d R
C22 C 0.7434(8) 0.3513(7) 0.0896(4) 0.0335(18) Uani 1 1 d .
H22 H 0.6787 0.3824 0.1263 0.040 Uiso 1 1 d R
C23 C 0.8203(7) 0.4134(6) 0.2117(4) 0.0282(16) Uani 1 1 d .
C24 C 0.8217(9) 0.4260(7) 0.2734(4) 0.039(2) Uani 1 1 d .
H24 H 0.8499 0.3615 0.2945 0.047 Uiso 1 1 d R
C25 C 0.7804(10) 0.5317(8) 0.3059(4) 0.046(2) Uani 1 1 d .
H25 H 0.7848 0.5380 0.3478 0.056 Uiso 1 1 d R
C26 C 0.7345(9) 0.6261(8) 0.2779(5) 0.045(2) Uani 1 1 d .
H26 H 0.7041 0.6992 0.3006 0.054 Uiso 1 1 d R
C27 C 0.7332(8) 0.6153(7) 0.2161(4) 0.0368(19) Uani 1 1 d .
H27 H 0.7011 0.6813 0.1965 0.044 Uiso 1 1 d R
C28 C 0.7771(7) 0.5086(6) 0.1830(4) 0.0316(17) Uani 1 1 d .
H28 H 0.7777 0.5008 0.1403 0.038 Uiso 1 1 d R
C29 C 0.5116(6) 0.3147(6) 0.1830(3) 0.0240(14) Uani 1 1 d .
C30 C 0.5447(7) 0.2399(6) 0.1304(4) 0.0283(16) Uani 1 1 d .
H30 H 0.6005 0.1619 0.1283 0.034 Uiso 1 1 d R
C31 C 0.4991(7) 0.2744(7) 0.0803(4) 0.0307(17) Uani 1 1 d .
H31 H 0.5251 0.2200 0.0445 0.037 Uiso 1 1 d R
C32 C 0.4185(8) 0.3846(8) 0.0815(4) 0.0366(19) Uani 1 1 d .
H32 H 0.3867 0.4070 0.0468 0.044 Uiso 1 1 d R
C33 C 0.3843(9) 0.4623(8) 0.1337(4) 0.044(2) Uani 1 1 d .
H33 H 0.3276 0.5398 0.1353 0.052 Uiso 1 1 d R
C34 C 0.4319(8) 0.4270(7) 0.1844(4) 0.039(2) Uani 1 1 d .
H34 H 0.4100 0.4807 0.2199 0.047 Uiso 1 1 d R
C35 C 0.4979(7) 0.3876(7) 0.3066(4) 0.0316(18) Uani 1 1 d .
C36 C 0.4105(7) 0.4006(8) 0.3588(4) 0.038(2) Uani 1 1 d .
H36 H 0.3876 0.3442 0.3654 0.046 Uiso 1 1 d R
C37 C 0.3541(9) 0.4997(9) 0.4032(5) 0.055(3) Uani 1 1 d .
H37 H 0.2977 0.5073 0.4408 0.066 Uiso 1 1 d R
C38 C 0.3820(9) 0.5840(8) 0.3932(5) 0.052(3) Uani 1 1 d .
H38 H 0.3394 0.6534 0.4214 0.062 Uiso 1 1 d R
C39 C 0.4687(9) 0.5688(8) 0.3428(5) 0.044(2) Uani 1 1 d .
H39 H 0.4865 0.6288 0.3376 0.052 Uiso 1 1 d R
C40 C 0.5295(8) 0.4720(7) 0.2994(4) 0.0358(19) Uani 1 1 d .
H40 H 0.5936 0.4605 0.2651 0.043 Uiso 1 1 d R
C41 C 0.5086(7) 0.1776(7) 0.2767(4) 0.0304(17) Uani 1 1 d .
C42 C 0.4279(8) 0.1654(8) 0.2539(4) 0.0375(19) Uani 1 1 d .
H42 H 0.4020 0.2041 0.2205 0.045 Uiso 1 1 d R
C43 C 0.3824(10) 0.0975(10) 0.2788(5) 0.053(3) Uani 1 1 d .
H43 H 0.3303 0.0859 0.2607 0.064 Uiso 1 1 d R
C44 C 0.4141(9) 0.0445(10) 0.3292(5) 0.050(3) Uani 1 1 d .
H44 H 0.3828 -0.0020 0.3466 0.060 Uiso 1 1 d R
C45 C 0.4911(8) 0.0605(9) 0.3545(5) 0.048(2) Uani 1 1 d .
H45 H 0.5127 0.0268 0.3900 0.058 Uiso 1 1 d R
C46 C 0.5376(7) 0.1256(7) 0.3278(4) 0.0329(18) Uani 1 1 d .
H46 H 0.5905 0.1349 0.3463 0.039 Uiso 1 1 d R
C47 C 1.1125(7) -0.1421(7) 0.3411(4) 0.038(2) Uani 1 1 d .
C48 C 1.0878(8) -0.1858(8) 0.3944(4) 0.041(2) Uani 1 1 d .
H48 H 1.0600 -0.2385 0.3934 0.049 Uiso 1 1 d R
C49 C 1.1014(10) -0.1545(9) 0.4502(5) 0.057(3) Uani 1 1 d .
H49 H 1.0824 -0.1840 0.4870 0.068 Uiso 1 1 d R
C50 C 1.1434(8) -0.0808(10) 0.4523(5) 0.060(3) Uani 1 1 d .
H50 H 1.1555 -0.0611 0.4902 0.072 Uiso 1 1 d R
C51 C 1.1683(9) -0.0337(11) 0.3991(5) 0.059(3) Uani 1 1 d .
H51 H 1.1964 0.0188 0.4002 0.071 Uiso 1 1 d R
C52 C 1.1518(8) -0.0642(9) 0.3446(5) 0.045(2) Uani 1 1 d .
H52 H 1.1679 -0.0315 0.3085 0.054 Uiso 1 1 d R
C53 C 1.0927(7) -0.3088(7) 0.2709(4) 0.0359(19) Uani 1 1 d .
C54 C 1.0193(10) -0.3270(9) 0.2442(7) 0.071(4) Uani 1 1 d .
H54 H 0.9647 -0.2671 0.2274 0.085 Uiso 1 1 d R
C55 C 1.0251(12) -0.4327(12) 0.2407(9) 0.092(6) Uani 1 1 d .
H55 H 0.9749 -0.4453 0.2215 0.110 Uiso 1 1 d R
C56 C 1.1026(10) -0.5189(9) 0.2633(7) 0.061(3) Uani 1 1 d .
H56 H 1.1083 -0.5916 0.2603 0.073 Uiso 1 1 d R
C57 C 1.1745(10) -0.5015(8) 0.2914(5) 0.052(3) Uani 1 1 d .
H57 H 1.2264 -0.5607 0.3098 0.062 Uiso 1 1 d R
C58 C 1.1711(8) -0.3977(7) 0.2946(4) 0.040(2) Uani 1 1 d .
H58 H 1.2233 -0.3875 0.3133 0.048 Uiso 1 1 d R
C59 C 1.2331(7) -0.2177(6) 0.2127(4) 0.0288(16) Uani 1 1 d .
C60 C 1.2423(7) -0.2078(6) 0.1495(4) 0.0288(16) Uani 1 1 d .
H60 H 1.1730 -0.1726 0.1355 0.035 Uiso 1 1 d R
C61 C 1.3508(8) -0.2490(7) 0.1070(4) 0.0377(19) Uani 1 1 d .
H61 H 1.3566 -0.2407 0.0640 0.045 Uiso 1 1 d R
C62 C 1.4520(8) -0.3023(9) 0.1256(5) 0.050(3) Uani 1 1 d .
H62 H 1.5272 -0.3328 0.0958 0.060 Uiso 1 1 d R
C63 C 1.4440(9) -0.3113(10) 0.1886(5) 0.054(3) Uani 1 1 d .
H63 H 1.5141 -0.3476 0.2018 0.065 Uiso 1 1 d R
C64 C 1.3367(8) -0.2701(9) 0.2301(5) 0.043(2) Uani 1 1 d .
H64 H 1.3340 -0.2762 0.2730 0.051 Uiso 1 1 d R
C65 C 0.7426(7) 0.1337(7) 0.4015(4) 0.0326(17) Uani 1 1 d .
C66 C 0.7206(7) 0.0466(7) 0.4211(4) 0.0325(17) Uani 1 1 d .
C67 C 0.6329(7) 0.0679(7) 0.4770(4) 0.0359(19) Uani 1 1 d .
H67 H 0.6201 0.0076 0.4906 0.043 Uiso 1 1 d R
C68 C 0.5660(8) 0.1736(8) 0.5112(4) 0.040(2) Uani 1 1 d .
C69 C 0.5862(8) 0.2596(8) 0.4907(4) 0.042(2) Uani 1 1 d .
H69 H 0.5375 0.3336 0.5143 0.050 Uiso 1 1 d R
C70 C 0.6750(7) 0.2407(7) 0.4374(4) 0.0311(17) Uani 1 1 d .
C71 C 0.7855(8) -0.0708(7) 0.3839(4) 0.038(2) Uani 1 1 d .
H71A H 0.7577 -0.1172 0.4051 0.046 Uiso 1 1 d R
H71B H 0.8679 -0.1033 0.3794 0.046 Uiso 1 1 d R
H71C H 0.7718 -0.0660 0.3437 0.046 Uiso 1 1 d R
C72 C 0.4727(10) 0.1966(10) 0.5705(5) 0.054(3) Uani 1 1 d .
H72A H 0.4353 0.2743 0.5881 0.065 Uiso 1 1 d R
H72B H 0.5080 0.1498 0.5993 0.065 Uiso 1 1 d R
H72C H 0.4156 0.1801 0.5616 0.065 Uiso 1 1 d R
C73 C 0.6931(9) 0.3396(8) 0.4225(4) 0.041(2) Uani 1 1 d .
H73A H 0.6366 0.4043 0.4528 0.049 Uiso 1 1 d R
H73B H 0.6840 0.3557 0.3820 0.049 Uiso 1 1 d R
H73C H 0.7706 0.3213 0.4235 0.049 Uiso 1 1 d R
C74 C 0.7748(6) -0.0311(6) 0.1116(4) 0.0256(15) Uani 1 1 d .
C75 C 0.7133(7) -0.0803(6) 0.1462(4) 0.0278(16) Uani 1 1 d .
C76 C 0.6457(7) -0.1105(7) 0.1205(4) 0.0349(18) Uani 1 1 d .
H76 H 0.6035 -0.1425 0.1453 0.042 Uiso 1 1 d R
C77 C 0.6393(8) -0.0969(8) 0.0602(5) 0.039(2) Uani 1 1 d .
C78 C 0.7016(7) -0.0513(7) 0.0250(4) 0.0343(18) Uani 1 1 d .
H78 H 0.7007 -0.0449 -0.0174 0.041 Uiso 1 1 d R
C79 C 0.7675(7) -0.0153(6) 0.0505(4) 0.0262(15) Uani 1 1 d .
C80 C 0.7199(7) -0.1053(7) 0.2112(4) 0.0296(16) Uani 1 1 d .
H80A H 0.7683 -0.0806 0.2240 0.036 Uiso 1 1 d R
H80B H 0.7526 -0.1849 0.2115 0.036 Uiso 1 1 d R
H80C H 0.6425 -0.0665 0.2391 0.036 Uiso 1 1 d R
C81 C 0.5690(10) -0.1343(11) 0.0315(6) 0.057(3) Uani 1 1 d .
H81A H 0.5746 -0.1169 -0.0101 0.069 Uiso 1 1 d R
H81B H 0.4884 -0.0965 0.0552 0.069 Uiso 1 1 d R
H81C H 0.6013 -0.2142 0.0305 0.069 Uiso 1 1 d R
C82 C 0.8226(7) 0.0439(7) 0.0107(4) 0.0298(16) Uani 1 1 d .
H82A H 0.8076 0.0455 -0.0291 0.036 Uiso 1 1 d R
H82B H 0.9055 0.0043 0.0055 0.036 Uiso 1 1 d R
H82C H 0.7898 0.1196 0.0307 0.036 Uiso 1 1 d R
C83 C 0.0816(15) 0.3199(15) 0.4442(10) 0.093(5) Uani 1 1 d .
C84 C 0.1918(13) 0.2907(14) 0.4355(8) 0.088(5) Uani 1 1 d .
H84 H 0.2416 0.2671 0.3937 0.106 Uiso 1 1 d R
C85 C 0.2380(16) 0.2951(16) 0.4835(8) 0.099(5) Uani 1 1 d .
H85 H 0.3208 0.2676 0.4722 0.119 Uiso 1 1 d R
C86 C 0.172(2) 0.3354(16) 0.5415(10) 0.104(6) Uani 1 1 d .
H86 H 0.2088 0.3398 0.5724 0.125 Uiso 1 1 d R
C87 C 0.062(2) 0.3645(19) 0.5538(12) 0.146(10) Uani 1 1 d .
H87 H 0.0103 0.3917 0.5951 0.175 Uiso 1 1 d R
C88 C 0.0128(19) 0.355(2) 0.5025(13) 0.142(10) Uani 1 1 d .
H88 H -0.0686 0.3759 0.5126 0.171 Uiso 1 1 d R
C89 C 0.0320(18) 0.3095(19) 0.3909(11) 0.137(9) Uani 1 1 d .
H89A H -0.0499 0.3335 0.4059 0.165 Uiso 1 1 d R
H89B H 0.0738 0.2320 0.3721 0.165 Uiso 1 1 d R
H89C H 0.0431 0.3549 0.3606 0.165 Uiso 1 1 d R

loop_
_atom_site_aniso_label
_atom_site_aniso_U_11
_atom_site_aniso_U_22
_atom_site_aniso_U_33
_atom_site_aniso_U_23
_atom_site_aniso_U_13
_atom_site_aniso_U_12
Pt1 0.01840(14) 0.01712(13) 0.02419(14) 0.00295(10) -0.00831(10) -0.00576(10)
Pt2 0.01916(14) 0.02002(14) 0.02991(16) 0.00557(11) -0.00977(11) -0.00474(11)
Ge1 0.0236(4) 0.0262(4) 0.0258(4) 0.0043(3) -0.0111(3) -0.0098(3)
Ge2 0.0200(4) 0.0204(4) 0.0250(4) 0.0014(3) -0.0070(3) -0.0086(3)
P1 0.0242(9) 0.0210(9) 0.0262(9) 0.0045(7) -0.0108(7) -0.0102(7)
P2 0.0177(8) 0.0237(9) 0.0255(9) 0.0027(7) -0.0076(7) -0.0048(7)
P3 0.0203(9) 0.0236(9) 0.0319(10) 0.0073(8) -0.0112(8) -0.0047(8)
C11 0.032(4) 0.026(4) 0.020(3) 0.005(3) -0.010(3) -0.015(3)
C12 0.027(4) 0.027(4) 0.039(4) 0.005(3) -0.012(3) -0.012(3)
C13 0.029(4) 0.033(4) 0.045(5) 0.002(4) -0.017(4) -0.011(4)
C14 0.028(4) 0.038(5) 0.040(5) 0.003(4) -0.016(4) -0.011(4)
C15 0.035(5) 0.043(5) 0.055(6) 0.012(4) -0.015(4) -0.029(4)
C16 0.034(5) 0.032(4) 0.050(5) 0.014(4) -0.017(4) -0.014(4)
C17 0.029(4) 0.015(3) 0.031(4) 0.006(3) -0.013(3) -0.010(3)
C18 0.033(4) 0.023(4) 0.035(4) 0.008(3) -0.015(3) -0.010(3)
C19 0.046(5) 0.032(4) 0.034(4) -0.002(3) -0.016(4) -0.012(4)
C20 0.052(5) 0.034(4) 0.031(4) 0.011(3) -0.025(4) -0.024(4)
C21 0.037(5) 0.033(4) 0.044(5) 0.014(4) -0.024(4) -0.016(4)
C22 0.035(4) 0.040(5) 0.036(4) 0.016(4) -0.019(4) -0.021(4)
C23 0.030(4) 0.024(4) 0.032(4) 0.004(3) -0.011(3) -0.014(3)
C24 0.052(6) 0.025(4) 0.046(5) 0.009(4) -0.022(4) -0.020(4)
C25 0.072(7) 0.036(5) 0.035(5) 0.005(4) -0.014(5) -0.030(5)
C26 0.054(6) 0.039(5) 0.042(5) -0.004(4) -0.003(4) -0.027(5)
C27 0.039(5) 0.022(4) 0.053(5) 0.011(4) -0.018(4) -0.015(4)
C28 0.035(4) 0.023(4) 0.041(5) 0.007(3) -0.017(4) -0.014(3)
C29 0.021(3) 0.020(3) 0.029(4) 0.005(3) -0.009(3) -0.008(3)
C30 0.022(4) 0.022(4) 0.032(4) 0.001(3) -0.007(3) -0.004(3)
C31 0.034(4) 0.028(4) 0.035(4) 0.006(3) -0.015(3) -0.016(3)
C32 0.043(5) 0.044(5) 0.033(4) 0.016(4) -0.023(4) -0.023(4)
C33 0.047(5) 0.033(5) 0.044(5) 0.009(4) -0.029(4) -0.007(4)
C34 0.035(5) 0.026(4) 0.042(5) 0.002(3) -0.025(4) 0.001(3)
C35 0.019(4) 0.032(4) 0.030(4) -0.006(3) -0.009(3) -0.001(3)
C36 0.023(4) 0.046(5) 0.032(4) 0.001(4) -0.003(3) -0.009(4)
C37 0.035(5) 0.053(6) 0.036(5) -0.012(4) -0.001(4) 0.006(5)
C38 0.042(5) 0.038(5) 0.050(6) -0.019(4) -0.026(5) 0.004(4)
C39 0.047(5) 0.035(5) 0.044(5) -0.002(4) -0.025(5) -0.011(4)
C40 0.033(4) 0.026(4) 0.037(5) -0.006(3) -0.014(4) -0.005(3)
C41 0.020(4) 0.037(4) 0.032(4) 0.004(3) -0.007(3) -0.013(3)
C42 0.031(4) 0.047(5) 0.040(5) 0.016(4) -0.013(4) -0.023(4)
C43 0.055(6) 0.086(8) 0.049(6) 0.027(6) -0.031(5) -0.051(6)
C44 0.052(6) 0.071(7) 0.054(6) 0.032(5) -0.029(5) -0.044(6)
C45 0.035(5) 0.063(7) 0.053(6) 0.030(5) -0.019(4) -0.026(5)
C46 0.027(4) 0.041(5) 0.035(4) 0.014(4) -0.013(3) -0.018(4)
C47 0.024(4) 0.035(5) 0.035(4) 0.004(3) -0.006(3) -0.001(3)
C48 0.043(5) 0.033(5) 0.031(4) 0.007(3) -0.009(4) -0.008(4)
C49 0.056(7) 0.046(6) 0.034(5) 0.000(4) -0.014(5) 0.002(5)
C50 0.030(5) 0.066(7) 0.043(6) -0.019(5) -0.019(4) 0.011(5)
C51 0.038(5) 0.087(9) 0.048(6) -0.009(6) -0.016(5) -0.027(6)
C52 0.037(5) 0.060(6) 0.036(5) 0.004(4) -0.010(4) -0.022(5)
C53 0.018(4) 0.028(4) 0.045(5) 0.009(4) -0.007(3) 0.000(3)
C54 0.051(6) 0.049(6) 0.153(13) 0.056(8) -0.065(8) -0.037(6)
C55 0.071(9) 0.072(9) 0.187(18) 0.062(10) -0.081(11) -0.054(8)
C56 0.046(6) 0.034(5) 0.114(10) 0.026(6) -0.030(6) -0.024(5)
C57 0.053(6) 0.026(5) 0.067(7) 0.017(4) -0.021(5) -0.009(4)
C58 0.035(5) 0.025(4) 0.044(5) 0.004(4) -0.017(4) 0.000(4)
C59 0.025(4) 0.022(4) 0.037(4) 0.007(3) -0.014(3) -0.007(3)
C60 0.020(3) 0.023(4) 0.034(4) 0.002(3) -0.005(3) -0.005(3)
C61 0.030(4) 0.037(5) 0.040(5) 0.001(4) 0.001(4) -0.016(4)
C62 0.030(5) 0.045(6) 0.060(6) 0.007(5) 0.007(4) -0.016(4)
C63 0.027(5) 0.070(7) 0.052(6) 0.019(5) -0.008(4) -0.016(5)
C64 0.031(5) 0.052(6) 0.044(5) 0.013(4) -0.017(4) -0.016(4)
C65 0.029(4) 0.033(4) 0.033(4) 0.007(3) -0.013(3) -0.011(3)
C66 0.028(4) 0.037(4) 0.035(4) 0.010(3) -0.017(3) -0.014(4)
C67 0.028(4) 0.033(4) 0.038(5) 0.012(4) -0.009(4) -0.009(4)
C68 0.039(5) 0.047(5) 0.031(4) 0.003(4) -0.010(4) -0.019(4)
C69 0.044(5) 0.043(5) 0.033(5) -0.006(4) -0.016(4) -0.015(4)
C70 0.037(4) 0.037(4) 0.021(4) 0.006(3) -0.015(3) -0.017(4)
C71 0.030(4) 0.034(4) 0.047(5) 0.013(4) -0.009(4) -0.012(4)
C72 0.052(6) 0.055(6) 0.043(5) 0.004(5) 0.002(5) -0.023(5)
C73 0.047(5) 0.041(5) 0.036(5) 0.000(4) -0.015(4) -0.021(4)
C74 0.024(4) 0.020(3) 0.030(4) 0.000(3) -0.007(3) -0.009(3)
C75 0.023(4) 0.023(4) 0.037(4) 0.002(3) -0.008(3) -0.011(3)
C76 0.030(4) 0.038(5) 0.045(5) 0.004(4) -0.010(4) -0.023(4)
C77 0.037(5) 0.045(5) 0.049(5) 0.006(4) -0.021(4) -0.028(4)
C78 0.035(4) 0.042(5) 0.032(4) 0.004(3) -0.012(3) -0.022(4)
C79 0.025(4) 0.023(4) 0.030(4) 0.002(3) -0.006(3) -0.012(3)
C80 0.029(4) 0.034(4) 0.036(4) 0.007(3) -0.016(3) -0.021(3)
C81 0.071(8) 0.081(8) 0.063(7) 0.016(6) -0.038(6) -0.062(7)
C82 0.036(4) 0.032(4) 0.031(4) 0.008(3) -0.014(3) -0.022(4)
C83 0.064(9) 0.096(12) 0.126(15) 0.039(11) -0.024(10) -0.045(9)
C84 0.061(9) 0.114(13) 0.085(11) 0.010(9) -0.032(8) -0.035(9)
C85 0.081(11) 0.128(16) 0.080(11) 0.002(10) -0.017(9) -0.048(11)
C86 0.133(18) 0.095(13) 0.102(14) 0.019(11) -0.029(13) -0.071(14)
C87 0.118(19) 0.116(17) 0.128(19) 0.030(14) 0.049(15) -0.037(15)
C88 0.078(14) 0.14(2) 0.16(2) 0.070(19) -0.020(15) -0.027(13)
C89 0.143(17) 0.18(2) 0.20(2) 0.115(19) -0.129(18) -0.130(17)

loop_
_atom_type_symbol
_atom_type_description
_atom_type_scat_dispersion_real
_atom_type_scat_dispersion_imag
_atom_type_scat_source
C C 0.0033 0.0016 'International Tables Vol C Tables 4.2.6.8 and 6.1.1.4'
H H 0.0000 0.0000 'International Tables Vol C Tables 4.2.6.8 and 6.1.1.4'
Ge Ge 0.1547 1.8001 'International Tables Vol C Tables 4.2.6.8 and 6.1.1.4'
P P 0.1023 0.0942 'International Tables Vol C Tables 4.2.6.8 and 6.1.1.4'
Pt Pt -1.7033 8.3905 'International Tables Vol C Tables 4.2.6.8 and 6.1.1.4'

loop_
_geom_angle_atom_site_label_1
_geom_angle_atom_site_label_2
_geom_angle_atom_site_label_3
_geom_angle
P2 Pt1 P1 120.31(7)
P2 Pt1 Ge2 104.96(5)
P1 Pt1 Ge2 94.05(5)
P2 Pt1 Ge1 115.64(5)
P1 Pt1 Ge1 110.38(5)
Ge2 Pt1 Ge1 108.37(3)
P2 Pt1 Pt2 128.31(5)
P1 Pt1 Pt2 109.23(5)
Ge2 Pt1 Pt2 55.45(2)
Ge1 Pt1 Pt2 52.97(2)
P2 Pt1 H1A 91(3)
P1 Pt1 H1A 91(3)
Ge2 Pt1 H1A 158(3)
Ge1 Pt1 H1A 50(3)
Pt2 Pt1 H1A 103(3)
P3 Pt2 Ge1 101.85(6)
P3 Pt2 Ge2 145.75(6)
Ge1 Pt2 Ge2 110.94(3)
P3 Pt2 Pt1 156.00(6)
Ge1 Pt2 Pt1 57.10(2)
Ge2 Pt2 Pt1 53.889(19)
P3 Pt2 H2A 105(3)
Ge1 Pt2 H2A 153(3)
Ge2 Pt2 H2A 42(3)
Pt1 Pt2 H2A 96(3)
C65 Ge1 Pt2 127.3(3)
C65 Ge1 Pt1 118.5(2)
Pt2 Ge1 Pt1 69.94(2)
C65 Ge1 H1A 95(2)
Pt2 Ge1 H1A 114(2)
Pt1 Ge1 H1A 44(2)
C65 Ge1 H1B 105(3)
Pt2 Ge1 H1B 115(3)
Pt1 Ge1 H1B 120(3)
H1A Ge1 H1B 96(4)
C74 Ge2 Pt1 126.2(2)
C74 Ge2 Pt2 125.9(2)
Pt1 Ge2 Pt2 70.66(2)
C74 Ge2 H2A 98(3)
Pt1 Ge2 H2A 112(3)
Pt2 Ge2 H2A 41(3)
C74 Ge2 H2B 101(3)
Pt1 Ge2 H2B 121(3)
Pt2 Ge2 H2B 111(3)
H2A Ge2 H2B 91(4)
C17 P1 C23 103.7(3)
C17 P1 C11 102.4(3)
C23 P1 C11 99.5(3)
C17 P1 Pt1 115.5(2)
C23 P1 Pt1 112.1(3)
C11 P1 Pt1 121.1(2)
C41 P2 C29 101.5(4)
C41 P2 C35 102.1(4)
C29 P2 C35 102.1(3)
C41 P2 Pt1 118.9(3)
C29 P2 Pt1 119.0(2)
C35 P2 Pt1 110.8(3)
C47 P3 C53 105.1(4)
C47 P3 C59 102.3(4)
C53 P3 C59 100.8(4)
C47 P3 Pt2 118.8(3)
C53 P3 Pt2 115.8(3)
C59 P3 Pt2 111.7(3)
C16 C11 C12 119.3(7)
C16 C11 P1 120.0(6)
C12 C11 P1 120.6(6)
C13 C12 C11 119.6(8)
C13 C12 H12 121.0
C11 C12 H12 119.4
C12 C13 C14 120.9(8)
C12 C13 H13 119.2
C14 C13 H13 119.8
C15 C14 C13 119.2(8)
C15 C14 H14 120.6
C13 C14 H14 120.2
C14 C15 C16 121.5(8)
C14 C15 H15 118.6
C16 C15 H15 119.9
C15 C16 C11 119.5(8)
C15 C16 H16 121.0
C11 C16 H16 119.5
C18 C17 C22 118.0(7)
C18 C17 P1 124.3(6)
C22 C17 P1 117.6(6)
C17 C18 C19 120.3(8)
C17 C18 H18 119.7
C19 C18 H18 119.9
C20 C19 C18 120.3(9)
C20 C19 H19 119.7
C18 C19 H19 119.9
C21 C20 C19 120.1(8)
C21 C20 H20 120.0
C19 C20 H20 119.9
C20 C21 C22 120.0(8)
C20 C21 H21 120.1
C22 C21 H21 119.8
C21 C22 C17 121.1(8)
C21 C22 H22 120.2
C17 C22 H22 118.7
C28 C23 C24 118.7(7)
C28 C23 P1 123.8(6)
C24 C23 P1 117.6(6)
C25 C24 C23 121.0(8)
C25 C24 H24 118.8
C23 C24 H24 120.1
C26 C25 C24 120.0(9)
C26 C25 H25 120.5
C24 C25 H25 119.5
C25 C26 C27 119.9(9)
C25 C26 H26 120.0
C27 C26 H26 120.1
C26 C27 C28 120.0(8)
C26 C27 H27 119.9
C28 C27 H27 120.1
C23 C28 C27 120.4(8)
C23 C28 H28 119.4
C27 C28 H28 120.2
C30 C29 C34 118.3(7)
C30 C29 P2 118.6(5)
C34 C29 P2 123.1(6)
C29 C30 C31 121.7(7)
C29 C30 H30 119.6
C31 C30 H30 118.7
C32 C31 C30 120.9(8)
C32 C31 H31 120.0
C30 C31 H31 119.1
C31 C32 C33 118.7(7)
C31 C32 H32 120.0
C33 C32 H32 121.3
C32 C33 C34 120.3(8)
C32 C33 H33 119.7
C34 C33 H33 120.0
C29 C34 C33 120.2(8)
C29 C34 H34 119.5
C33 C34 H34 120.3
C36 C35 C40 119.3(8)
C36 C35 P2 122.4(7)
C40 C35 P2 118.3(6)
C35 C36 C37 119.2(10)
C35 C36 H36 121.4
C37 C36 H36 119.4
C38 C37 C36 120.2(10)
C38 C37 H37 119.7
C36 C37 H37 120.1
C39 C38 C37 119.6(9)
C39 C38 H38 120.2
C37 C38 H38 120.3
C38 C39 C40 122.4(10)
C38 C39 H39 117.3
C40 C39 H39 120.3
C39 C40 C35 119.2(9)
C39 C40 H40 121.5
C35 C40 H40 119.3
C42 C41 C46 117.8(8)
C42 C41 P2 125.1(7)
C46 C41 P2 117.0(6)
C41 C42 C43 121.0(8)
C41 C42 H42 120.1
C43 C42 H42 118.9
C44 C43 C42 120.2(9)
C44 C43 H43 119.8
C42 C43 H43 120.0
C43 C44 C45 119.2(9)
C43 C44 H44 120.5
C45 C44 H44 120.2
C46 C45 C44 119.5(9)
C46 C45 H45 119.5
C44 C45 H45 121.1
C45 C46 C41 122.1(8)
C45 C46 H46 117.4
C41 C46 H46 120.4
C48 C47 C52 118.1(9)
C48 C47 P3 124.0(8)
C52 C47 P3 117.8(7)
C47 C48 C49 121.6(10)
C47 C48 H48 119.7
C49 C48 H48 118.7
C50 C49 C48 119.6(11)
C50 C49 H49 119.5
C48 C49 H49 120.9
C49 C50 C51 120.3(10)
C49 C50 H50 119.8
C51 C50 H50 119.9
C52 C51 C50 119.1(12)
C52 C51 H51 119.9
C50 C51 H51 121.0
C51 C52 C47 121.3(10)
C51 C52 H52 119.1
C47 C52 H52 119.6
C54 C53 C58 117.8(9)
C54 C53 P3 118.6(7)
C58 C53 P3 123.4(7)
C53 C54 C55 120.8(10)
C53 C54 H54 119.4
C55 C54 H54 119.8
C56 C55 C54 120.8(11)
C56 C55 H55 118.7
C54 C55 H55 120.5
C55 C56 C57 119.2(10)
C55 C56 H56 121.4
C57 C56 H56 119.5
C56 C57 C58 120.8(9)
C56 C57 H57 119.8
C58 C57 H57 119.4
C53 C58 C57 120.5(9)
C53 C58 H58 119.6
C57 C58 H58 119.9
C64 C59 C60 117.2(8)
C64 C59 P3 122.1(7)
C60 C59 P3 120.5(6)
C61 C60 C59 120.7(8)
C61 C60 H60 119.3
C59 C60 H60 120.0
C62 C61 C60 120.6(9)
C62 C61 H61 119.0
C60 C61 H61 120.5
C61 C62 C63 119.3(9)
C61 C62 H62 120.4
C63 C62 H62 120.3
C64 C63 C62 119.6(9)
C64 C63 H63 120.8
C62 C63 H63 119.6
C63 C64 C59 122.6(9)
C63 C64 H64 117.6
C59 C64 H64 119.8
C70 C65 C66 118.6(8)
C70 C65 Ge1 119.2(6)
C66 C65 Ge1 121.9(6)
C65 C66 C67 119.8(8)
C65 C66 C71 122.6(8)
C67 C66 C71 117.5(8)
C68 C67 C66 120.9(9)
C68 C67 H67 119.9
C66 C67 H67 119.3
C67 C68 C69 118.8(9)
C67 C68 C72 121.0(9)
C69 C68 C72 120.2(9)
C68 C69 C70 121.9(8)
C68 C69 H69 118.1
C70 C69 H69 120.0
C69 C70 C65 119.8(8)
C69 C70 C73 116.6(8)
C65 C70 C73 123.5(8)
C66 C71 H71A 109.5
C66 C71 H71B 109.6
H71A C71 H71B 109.5
C66 C71 H71C 109.3
H71A C71 H71C 109.4
H71B C71 H71C 109.5
C68 C72 H72A 109.5
C68 C72 H72B 109.4
H72A C72 H72B 109.5
C68 C72 H72C 109.5
H72A C72 H72C 109.5
H72B C72 H72C 109.5
C70 C73 H73A 109.4
C70 C73 H73B 110.0
H73A C73 H73B 109.5
C70 C73 H73C 109.1
H73A C73 H73C 109.5
H73B C73 H73C 109.5
C79 C74 C75 118.5(7)
C79 C74 Ge2 118.9(6)
C75 C74 Ge2 122.4(6)
C76 C75 C74 120.4(8)
C76 C75 C80 117.2(7)
C74 C75 C80 122.5(7)
C77 C76 C75 121.6(8)
C77 C76 H76 119.6
C75 C76 H76 118.8
C76 C77 C78 118.7(7)
C76 C77 C81 121.4(8)
C78 C77 C81 119.9(9)
C77 C78 C79 121.2(8)
C77 C78 H78 119.2
C79 C78 H78 119.6
C74 C79 C78 119.5(7)
C74 C79 C82 123.2(7)
C78 C79 C82 117.2(7)
C75 C80 H80A 109.8
C75 C80 H80B 109.2
H80A C80 H80B 109.5
C75 C80 H80C 109.3
H80A C80 H80C 109.5
H80B C80 H80C 109.5
C77 C81 H81A 108.8
C77 C81 H81B 110.6
H81A C81 H81B 109.5
C77 C81 H81C 109.0
H81A C81 H81C 109.5
H81B C81 H81C 109.5
C79 C82 H82A 109.8
C79 C82 H82B 109.3
H82A C82 H82B 109.5
C79 C82 H82C 109.4
H82A C82 H82C 109.5
H82B C82 H82C 109.5
C84 C83 C88 118(2)
C84 C83 C89 122.4(19)
C88 C83 C89 120.0(19)
C83 C84 C85 122.7(18)
C83 C84 H84 118.2
C85 C84 H84 119.1
C86 C85 C84 122.0(18)
C86 C85 H85 122.2
C84 C85 H85 115.8
C87 C86 C85 119(2)
C87 C86 H86 123.4
C85 C86 H86 117.9
C86 C87 C88 119(2)
C86 C87 H87 122.5
C88 C87 H87 118.1
C83 C88 C87 120(2)
C83 C88 H88 122.3
C87 C88 H88 118.2
C83 C89 H89A 110.9
C83 C89 H89B 108.3
H89A C89 H89B 109.5
C83 C89 H89C 109.2
H89A C89 H89C 109.5
H89B C89 H89C 109.5

loop_
_geom_bond_atom_site_label_1
_geom_bond_atom_site_label_2
_geom_bond_distance
Pt1 P2 2.3048(19)
Pt1 P1 2.327(2)
Pt1 Ge2 2.4259(8)
Pt1 Ge1 2.5326(8)
Pt1 Pt2 2.8333(4)
Pt1 H1A 1.77(8)
Pt2 P3 2.2451(18)
Pt2 Ge1 2.4079(9)
Pt2 Ge2 2.4733(8)
Pt2 H2A 1.65(8)
Ge1 C65 1.988(9)
Ge1 H1A 1.95(8)
Ge1 H1B 1.41(9)
Ge2 C74 1.972(7)
Ge2 H2A 1.68(9)
Ge2 H2B 1.43(8)
P1 C17 1.818(8)
P1 C23 1.840(8)
P1 C11 1.845(8)
P2 C41 1.835(9)
P2 C29 1.836(8)
P2 C35 1.848(8)
P3 C47 1.822(9)
P3 C53 1.830(9)
P3 C59 1.838(8)
C11 C16 1.403(11)
C11 C12 1.407(10)
C12 C13 1.388(11)
C12 H12 0.9601
C13 C14 1.396(13)
C13 H13 0.9601
C14 C15 1.369(12)
C14 H14 0.9599
C15 C16 1.395(12)
C15 H15 0.9600
C16 H16 0.9601
C17 C18 1.383(11)
C17 C22 1.402(10)
C18 C19 1.406(12)
C18 H18 0.9600
C19 C20 1.378(12)
C19 H19 0.9599
C20 C21 1.362(13)
C20 H20 0.9600
C21 C22 1.394(11)
C21 H21 0.9600
C22 H22 0.9601
C23 C28 1.388(11)
C23 C24 1.397(12)
C24 C25 1.391(12)
C24 H24 0.9602
C25 C26 1.374(14)
C25 H25 0.9602
C26 C27 1.395(13)
C26 H26 0.9600
C27 C28 1.401(11)
C27 H27 0.9604
C28 H28 0.9600
C29 C30 1.382(10)
C29 C34 1.387(10)
C30 C31 1.389(11)
C30 H30 0.9599
C31 C32 1.370(12)
C31 H31 0.9597
C32 C33 1.398(13)
C32 H32 0.9600
C33 C34 1.416(11)
C33 H33 0.9600
C34 H34 0.9601
C35 C36 1.395(12)
C35 C40 1.407(13)
C36 C37 1.421(13)
C36 H36 0.9601
C37 C38 1.380(17)
C37 H37 0.9601
C38 C39 1.355(15)
C38 H38 0.9599
C39 C40 1.386(12)
C39 H39 0.9602
C40 H40 0.9600
C41 C42 1.382(11)
C41 C46 1.394(11)
C42 C43 1.398(13)
C42 H42 0.9601
C43 C44 1.393(13)
C43 H43 0.9602
C44 C45 1.394(13)
C44 H44 0.9599
C45 C46 1.385(12)
C45 H45 0.9603
C46 H46 0.9600
C47 C48 1.386(12)
C47 C52 1.406(14)
C48 C49 1.394(14)
C48 H48 0.9600
C49 C50 1.377(18)
C49 H49 0.9601
C50 C51 1.412(17)
C50 H50 0.9595
C51 C52 1.384(14)
C51 H51 0.9602
C52 H52 0.9601
C53 C54 1.383(13)
C53 C58 1.392(11)
C54 C55 1.409(16)
C54 H54 0.9599
C55 C56 1.354(16)
C55 H55 0.9600
C56 C57 1.378(15)
C56 H56 0.9600
C57 C58 1.397(13)
C57 H57 0.9600
C58 H58 0.9599
C59 C64 1.390(11)
C59 C60 1.407(11)
C60 C61 1.385(11)
C60 H60 0.9600
C61 C62 1.380(14)
C61 H61 0.9600
C62 C63 1.402(15)
C62 H62 0.9599
C63 C64 1.364(13)
C63 H63 0.9599
C64 H64 0.9602
C65 C70 1.402(11)
C65 C66 1.412(12)
C66 C67 1.423(12)
C66 C71 1.520(12)
C67 C68 1.374(13)
C67 H67 0.9604
C68 C69 1.390(14)
C68 C72 1.509(13)
C69 C70 1.398(12)
C69 H69 0.9600
C70 C73 1.513(12)
C71 H71A 0.9601
C71 H71B 0.9600
C71 H71C 0.9600
C72 H72A 0.9598
C72 H72B 0.9600
C72 H72C 0.9601
C73 H73A 0.9600
C73 H73B 0.9600
C73 H73C 0.9601
C74 C79 1.409(11)
C74 C75 1.410(11)
C75 C76 1.392(10)
C75 C80 1.514(11)
C76 C77 1.386(13)
C76 H76 0.9600
C77 C78 1.388(12)
C77 C81 1.522(11)
C78 C79 1.417(11)
C78 H78 0.9600
C79 C82 1.513(10)
C80 H80A 0.9600
C80 H80B 0.9599
C80 H80C 0.9599
C81 H81A 0.9599
C81 H81B 0.9599
C81 H81C 0.9599
C82 H82A 0.9601
C82 H82B 0.9600
C82 H82C 0.9599
C83 C84 1.308(19)
C83 C88 1.34(3)
C83 C89 1.54(2)
C84 C85 1.38(2)
C84 H84 0.9600
C85 C86 1.33(2)
C85 H85 0.9598
C86 C87 1.30(3)
C86 H86 0.9600
C87 C88 1.49(3)
C87 H87 0.9599
C88 H88 0.9600
C89 H89A 0.9599
C89 H89B 0.9598
C89 H89C 0.9602
